data_1508437
loop_
_publ_author_name
'Xiqu Wang'
'Lumei Liu'
'Allan J. Jacobson'

_publ_section_title
;
 Synthesis and structures of a series of novel rare earth transition metal
 sulfates
;
_journal_issue 6
_journal_name_full 'Journal of rare earths'
_journal_page_first 659
_journal_page_last 662
_journal_paper_doi 10.1016/S1002-0721(07)60004-0
_journal_volume 24
_journal_year 2006
_chemical_formula_sum 'Dy H3 Ni O7 S'
_chemical_formula_weight 368.29
_chemical_name_systematic
;
 ?
;
_space_group_IT_number 19
_symmetry_space_group_name_Hall 'P 2ac 2ab'
_symmetry_space_group_name_H-M 'P 21 21 21'
_atom_sites_solution_hydrogens geom
_atom_sites_solution_primary direct
_atom_sites_solution_secondary difmap
_audit_creation_method SHELXL-97
_cell_angle_alpha 90.00
_cell_angle_beta 90.00
_cell_angle_gamma 90.00
_cell_formula_units_Z 4
_cell_length_a 13.2560(8)
_cell_length_b 6.1320(4)
_cell_length_c 6.4907(4)
_cell_measurement_temperature 293(2)
_cell_volume 527.60(6)
_computing_structure_refinement 'SHELXL-97 (Sheldrick, 1997)'
_diffrn_ambient_temperature 293(2)
_diffrn_measured_fraction_theta_full 0.906
_diffrn_measured_fraction_theta_max 0.906
_diffrn_radiation_monochromator graphite
_diffrn_radiation_source 'fine-focus sealed tube'
_diffrn_radiation_type MoK\a
_diffrn_radiation_wavelength 0.71073
_diffrn_reflns_av_R_equivalents 0.0217
_diffrn_reflns_av_sigmaI/netI 0.0204
_diffrn_reflns_limit_h_max 6
_diffrn_reflns_limit_h_min -17
_diffrn_reflns_limit_k_max 7
_diffrn_reflns_limit_k_min -5
_diffrn_reflns_limit_l_max 8
_diffrn_reflns_limit_l_min -8
_diffrn_reflns_number 1490
_diffrn_reflns_theta_full 28.26
_diffrn_reflns_theta_max 28.26
_diffrn_reflns_theta_min 3.07
_exptl_absorpt_coefficient_mu 17.992
_exptl_crystal_density_diffrn 4.637
_exptl_crystal_density_method 'not measured'
_exptl_crystal_F_000 676
_refine_diff_density_max 2.704
_refine_diff_density_min -2.074
_refine_diff_density_rms 0.363
_refine_ls_abs_structure_details 'Flack H D (1983), Acta Cryst. A39, 876-881'
_refine_ls_abs_structure_Flack 0.49(3)
_refine_ls_extinction_coef 0.0046(8)
_refine_ls_extinction_expression Fc^*^=kFc[1+0.001xFc^2^\l^3^/sin(2\q)]^-1/4^
_refine_ls_extinction_method SHELXL
_refine_ls_goodness_of_fit_ref 1.068
_refine_ls_hydrogen_treatment mixed
_refine_ls_matrix_type full
_refine_ls_number_parameters 102
_refine_ls_number_reflns 1095
_refine_ls_number_restraints 4
_refine_ls_restrained_S_all 1.066
_refine_ls_R_factor_all 0.0320
_refine_ls_R_factor_gt 0.0316
_refine_ls_shift/su_max 0.000
_refine_ls_shift/su_mean 0.000
_refine_ls_structure_factor_coef Fsqd
_refine_ls_weighting_details 'calc w=1/[\s^2^(Fo^2^)+(0.0708P)^2^+0.0000P] where P=(Fo^2^+2Fc^2^)/3'
_refine_ls_weighting_scheme calc
_refine_ls_wR_factor_gt 0.0812
_refine_ls_wR_factor_ref 0.0814
_reflns_number_gt 1080
_reflns_number_total 1095
_reflns_threshold_expression >2sigma(I)
_cod_data_source_file tCSD416698.cif
_cod_data_source_block DyNi(OH)3(SO4)-I
_cod_original_sg_symbol_H-M P2(1)2(1)2(1)
_cod_original_formula_sum 'H3 Dy Ni O7 S'
_cod_database_code 1508437

loop_
_symmetry_equiv_pos_as_xyz
'x, y, z'
'-x+1/2, -y, z+1/2'
'-x, y+1/2, -z+1/2'
'x+1/2, -y+1/2, -z'

loop_
_atom_site_label
_atom_site_type_symbol
_atom_site_fract_x
_atom_site_fract_y
_atom_site_fract_z
_atom_site_U_iso_or_equiv
_atom_site_adp_type
_atom_site_occupancy
_atom_site_symmetry_multiplicity
_atom_site_calc_flag
_atom_site_refinement_flags
Dy1 Dy 0.08015(3) 0.22009(7) 0.30926(6) 0.01023(19) Uani 1 1 d D
Ni1 Ni 0.00518(9) 0.4609(2) 0.75876(16) 0.0102(3) Uani 1 1 d .
S1 S 0.18219(14) -0.2824(4) 0.5227(3) 0.0098(4) Uani 1 1 d .
O1 O 0.1457(5) -0.1410(13) 0.3589(11) 0.0207(15) Uani 1 1 d .
O2 O -0.1073(5) 0.2139(11) 0.8057(10) 0.0151(12) Uani 1 1 d .
O3 O 0.2234(4) 0.1933(12) 0.1016(12) 0.0203(15) Uani 1 1 d .
O4 O 0.1962(5) 0.4981(12) 0.4406(11) 0.0148(14) Uani 1 1 d .
O5 O 0.0900(4) 0.2032(11) 0.6715(9) 0.0114(12) Uani 1 1 d D
O6 O -0.0298(5) 0.4780(10) 0.4497(10) 0.0093(13) Uani 1 1 d D
O7 O -0.0514(5) -0.0110(10) 0.4372(10) 0.0108(13) Uani 1 1 d D
H1 H 0.151(2) 0.215(19) 0.687(17) 0.016 Uiso 1 1 d D
H2 H -0.015(8) 0.360(10) 0.401(18) 0.016 Uiso 1 1 d D
H3 H -0.1022(15) 0.047(13) 0.391(17) 0.016 Uiso 1 1 d D

loop_
_atom_site_aniso_label
_atom_site_aniso_U_11
_atom_site_aniso_U_22
_atom_site_aniso_U_33
_atom_site_aniso_U_23
_atom_site_aniso_U_13
_atom_site_aniso_U_12
Dy1 0.0137(2) 0.0107(3) 0.0062(2) 0.00010(13) 0.00090(13) -0.00079(14)
Ni1 0.0137(5) 0.0108(6) 0.0060(5) -0.0004(4) 0.0011(4) 0.0006(4)
S1 0.0111(9) 0.0099(10) 0.0083(9) 0.0016(8) -0.0005(7) -0.0006(8)
O1 0.029(4) 0.021(4) 0.011(3) 0.005(3) 0.001(3) 0.007(3)
O2 0.018(3) 0.015(3) 0.013(3) -0.001(3) 0.007(2) 0.000(2)
O3 0.015(3) 0.019(4) 0.027(4) 0.001(3) 0.001(3) -0.003(3)
O4 0.014(3) 0.018(4) 0.012(3) -0.003(3) 0.003(3) -0.003(3)
O5 0.008(3) 0.017(3) 0.009(3) 0.002(3) 0.000(2) -0.003(2)
O6 0.017(3) 0.006(3) 0.005(3) -0.001(2) 0.001(2) -0.001(2)
O7 0.014(3) 0.012(3) 0.006(3) -0.001(2) 0.004(2) 0.000(2)

loop_
_atom_type_symbol
_atom_type_description
_atom_type_scat_dispersion_real
_atom_type_scat_dispersion_imag
_atom_type_scat_source
O O 0.0106 0.0060 'International Tables Vol C Tables 4.2.6.8 and 6.1.1.4'
S S 0.1246 0.1234 'International Tables Vol C Tables 4.2.6.8 and 6.1.1.4'
Ni Ni 0.3393 1.1124 'International Tables Vol C Tables 4.2.6.8 and 6.1.1.4'
Dy Dy -0.1892 4.4098 'International Tables Vol C Tables 4.2.6.8 and 6.1.1.4'
H H 0.0000 0.0000 'International Tables Vol C Tables 4.2.6.8 and 6.1.1.4'

loop_
_geom_angle_atom_site_label_1
_geom_angle_atom_site_label_2
_geom_angle_atom_site_label_3
_geom_angle
_geom_angle_site_symmetry_1
_geom_angle_site_symmetry_3
O7 Dy1 O3 77.7(2) 3 .
O7 Dy1 O6 71.7(2) 3 .
O3 Dy1 O6 141.3(2) . .
O7 Dy1 O6 84.8(2) 3 3_545
O3 Dy1 O6 76.9(2) . 3_545
O6 Dy1 O6 122.13(10) . 3_545
O7 Dy1 O5 136.5(2) 3 .
O3 Dy1 O5 121.9(2) . .
O6 Dy1 O5 71.0(2) . .
O6 Dy1 O5 134.8(2) 3_545 .
O7 Dy1 O7 122.53(10) 3 .
O3 Dy1 O7 138.6(2) . .
O6 Dy1 O7 79.1(2) . .
O6 Dy1 O7 70.5(2) 3_545 .
O5 Dy1 O7 70.6(2) . .
O7 Dy1 O1 143.6(2) 3 .
O3 Dy1 O1 73.6(3) . .
O6 Dy1 O1 143.0(2) . .
O6 Dy1 O1 67.3(2) 3_545 .
O5 Dy1 O1 78.8(2) . .
O7 Dy1 O1 70.8(2) . .
O7 Dy1 O4 81.3(2) 3 .
O3 Dy1 O4 74.9(2) . .
O6 Dy1 O4 77.6(2) . .
O6 Dy1 O4 150.6(2) 3_545 .
O5 Dy1 O4 69.4(2) . .
O7 Dy1 O4 138.4(2) . .
O1 Dy1 O4 111.6(2) . .
O7 Dy1 Ni1 147.05(15) 3 3_546
O3 Dy1 Ni1 135.27(18) . 3_546
O6 Dy1 Ni1 77.78(16) . 3_546
O6 Dy1 Ni1 101.53(15) 3_545 3_546
O5 Dy1 Ni1 34.82(14) . 3_546
O7 Dy1 Ni1 36.79(15) . 3_546
O1 Dy1 Ni1 65.19(17) . 3_546
O4 Dy1 Ni1 104.24(17) . 3_546
O7 Dy1 Ni1 103.46(16) 3 .
O3 Dy1 Ni1 139.45(18) . .
O6 Dy1 Ni1 36.19(16) . .
O6 Dy1 Ni1 143.54(15) 3_545 .
O5 Dy1 Ni1 35.27(16) . .
O7 Dy1 Ni1 75.40(15) . .
O1 Dy1 Ni1 112.91(17) . .
O4 Dy1 Ni1 65.46(16) . .
Ni1 Dy1 Ni1 53.415(7) 3_546 .
O7 Dy1 Dy1 109.88(16) 3 3_545
O3 Dy1 Dy1 106.29(18) . 3_545
O6 Dy1 Dy1 106.02(15) . 3_545
O6 Dy1 Dy1 35.41(15) 3_545 3_545
O5 Dy1 Dy1 101.35(15) . 3_545
O7 Dy1 Dy1 35.68(15) . 3_545
O1 Dy1 Dy1 59.10(18) . 3_545
O4 Dy1 Dy1 168.79(17) . 3_545
Ni1 Dy1 Dy1 66.82(2) 3_546 3_545
Ni1 Dy1 Dy1 110.97(3) . 3_545
O7 Dy1 Dy1 36.87(15) 3 3
O3 Dy1 Dy1 113.20(18) . 3
O6 Dy1 Dy1 35.48(16) . 3
O6 Dy1 Dy1 101.90(15) 3_545 3
O5 Dy1 Dy1 105.53(16) . 3
O7 Dy1 Dy1 98.04(15) . 3
O1 Dy1 Dy1 166.31(18) . 3
O4 Dy1 Dy1 81.97(16) . 3
Ni1 Dy1 Dy1 110.83(3) 3_546 3
Ni1 Dy1 Dy1 70.27(2) . 3
Dy1 Dy1 Dy1 107.212(19) 3_545 3
O7 Dy1 H2 76(4) 3 .
O3 Dy1 H2 151(4) . .
O6 Dy1 H2 12(3) . .
O6 Dy1 H2 112(3) 3_545 .
O5 Dy1 H2 73(4) . .
O7 Dy1 H2 68(3) . .
O1 Dy1 H2 135(4) . .
O4 Dy1 H2 90(3) . .
Ni1 Dy1 H2 72(4) 3_546 .
Ni1 Dy1 H2 40(4) . .
Dy1 Dy1 H2 94(3) 3_545 .
Dy1 Dy1 H2 39(4) 3 .
O5 Ni1 O5 174.27(17) 3_556 .
O5 Ni1 O6 92.3(2) 3_556 .
O5 Ni1 O6 83.8(2) . .
O5 Ni1 O7 84.8(2) 3_556 3_556
O5 Ni1 O7 99.6(2) . 3_556
O6 Ni1 O7 171.2(3) . 3_556
O5 Ni1 O2 84.4(3) 3_556 3_556
O5 Ni1 O2 99.4(2) . 3_556
O6 Ni1 O2 85.0(2) . 3_556
O7 Ni1 O2 86.4(3) 3_556 3_556
O5 Ni1 O2 93.1(3) 3_556 .
O5 Ni1 O2 82.8(2) . .
O6 Ni1 O2 91.0(2) . .
O7 Ni1 O2 97.4(3) 3_556 .
O2 Ni1 O2 175.24(16) 3_556 .
O5 Ni1 Dy1 42.27(17) 3_556 3_556
O5 Ni1 Dy1 141.11(17) . 3_556
O6 Ni1 Dy1 134.47(18) . 3_556
O7 Ni1 Dy1 43.77(18) 3_556 3_556
O2 Ni1 Dy1 91.89(17) 3_556 3_556
O2 Ni1 Dy1 88.96(17) . 3_556
O5 Ni1 Dy1 134.21(18) 3_556 .
O5 Ni1 Dy1 42.35(17) . .
O6 Ni1 Dy1 41.99(17) . .
O7 Ni1 Dy1 139.69(18) 3_556 .
O2 Ni1 Dy1 87.81(17) 3_556 .
O2 Ni1 Dy1 91.04(17) . .
Dy1 Ni1 Dy1 176.46(4) 3_556 .
O1 S1 O3 108.6(5) . 2
O1 S1 O4 109.0(4) . 1_545
O3 S1 O4 111.4(4) 2 1_545
O1 S1 O2 109.5(4) . 3_546
O3 S1 O2 108.3(4) 2 3_546
O4 S1 O2 110.0(4) 1_545 3_546
S1 O1 Dy1 140.2(5) . .
S1 O2 Ni1 126.1(4) 3_556 3_546
S1 O2 Ni1 123.9(4) 3_556 .
Ni1 O2 Ni1 92.6(3) 3_546 .
S1 O3 Dy1 151.0(5) 2_554 .
S1 O4 Dy1 133.6(4) 1_565 .
Ni1 O5 Ni1 99.6(2) 3_546 .
Ni1 O5 Dy1 102.9(2) 3_546 .
Ni1 O5 Dy1 102.4(3) . .
Ni1 O5 H1 131(8) 3_546 .
Ni1 O5 H1 116(8) . .
Dy1 O5 H1 100(8) . .
Ni1 O6 Dy1 101.8(3) . .
Ni1 O6 Dy1 142.7(3) . 3
Dy1 O6 Dy1 109.1(2) . 3
Ni1 O6 H2 106(9) . .
Dy1 O6 H2 26(8) . .
Dy1 O6 H2 111(9) 3 .
Ni1 O7 Dy1 130.0(3) 3_546 3_545
Ni1 O7 Dy1 99.4(3) 3_546 .
Dy1 O7 Dy1 107.5(2) 3_545 .
Ni1 O7 H3 129(8) 3_546 .
Dy1 O7 H3 86(9) 3_545 .
Dy1 O7 H3 102.6(19) . .

loop_
_geom_bond_atom_site_label_1
_geom_bond_atom_site_label_2
_geom_bond_distance
_geom_bond_site_symmetry_2
Dy1 O7 2.329(6) 3
Dy1 O3 2.334(7) .
Dy1 O6 2.336(6) .
Dy1 O6 2.340(6) 3_545
Dy1 O5 2.357(6) .
Dy1 O7 2.395(6) .
Dy1 O1 2.400(7) .
Dy1 O4 2.449(7) .
Dy1 Ni1 3.4159(11) 3_546
Dy1 Ni1 3.4175(12) .
Dy1 Dy1 3.8089(5) 3_545
Dy1 Dy1 3.8089(5) 3
Dy1 H2 1.64(7) .
Ni1 O5 2.001(6) 3_556
Ni1 O5 2.020(7) .
Ni1 O6 2.062(6) .
Ni1 O7 2.074(6) 3_556
Ni1 O2 2.101(7) 3_556
Ni1 O2 2.147(7) .
Ni1 Dy1 3.4159(11) 3_556
S1 O1 1.455(7) .
S1 O3 1.459(7) 2
S1 O4 1.460(8) 1_545
S1 O2 1.493(6) 3_546
O2 S1 1.493(6) 3_556
O2 Ni1 2.101(7) 3_546
O3 S1 1.459(7) 2_554
O4 S1 1.460(8) 1_565
O5 Ni1 2.001(6) 3_546
O5 H1 0.82(2) .
O6 Dy1 2.340(6) 3
O6 H2 0.81(2) .
O7 Ni1 2.074(6) 3_546
O7 Dy1 2.329(6) 3_545
O7 H3 0.82(2) .
